data_1568775
loop_
_publ_author_name
'Strienz, Markus'
'Fetzer, Florian'
'Schnepf, Andreas'

_publ_section_title
;
 Synthesis and characterisation of four bimetallic gold--gallium clusters
 with Au--Ga rings as a new structural motif in gold cluster chemistry
;
_journal_issue 17
_journal_name_full 'Chemical Science'
_journal_page_first 4571
_journal_page_last 4579
_journal_paper_doi 10.1039/D2SC06908C
_journal_volume 14
_journal_year 2023
_chemical_formula_moiety 'C36 H90 Au6 Cl8 Ga4 P6, 2(C7 H8)'
_chemical_formula_sum 'C50 H106 Au6 Cl8 Ga4 P6'
_chemical_formula_weight 2637.44
_space_group_crystal_system monoclinic
_space_group_IT_number 12
_space_group_name_Hall '-C 2y'
_space_group_name_H-M_alt 'C 1 2/m 1'
_atom_sites_solution_hydrogens geom
_atom_sites_solution_primary dual
_audit_creation_date 2019-11-14
_audit_creation_method
;
Olex2 1.2
(compiled 2018.05.29 svn.r3508 for OlexSys, GUI svn.r5506)
;
_audit_update_record
;
2022-12-14 deposited with the CCDC.	2023-04-03 downloaded from the CCDC.
;
_cell_angle_alpha 90
_cell_angle_beta 108.155(2)
_cell_angle_gamma 90
_cell_formula_units_Z 2
_cell_length_a 16.034(2)
_cell_length_b 23.766(3)
_cell_length_c 11.388(3)
_cell_measurement_reflns_used 3203
_cell_measurement_temperature 150
_cell_measurement_theta_max 23.325
_cell_measurement_theta_min 2.546
_cell_volume 4123.5(13)
_computing_cell_refinement 'SAINT V8.38A (?, 2016)'
_computing_data_reduction 'SAINT V8.38A (?, 2016)'
_computing_molecular_graphics 'Olex2 (Dolomanov et al., 2009)'
_computing_publication_material 'Olex2 (Dolomanov et al., 2009)'
_computing_structure_refinement 'ShelXL (Sheldrick, 2015)'
_computing_structure_solution 'ShelXT (Sheldrick, 2015)'
_diffrn_ambient_temperature 150.01
_diffrn_detector 'Bruker APEX2 area detector'
_diffrn_detector_area_resol_mean 7.9
_diffrn_detector_type 'CCD area detector'
_diffrn_measured_fraction_theta_full 0.999
_diffrn_measured_fraction_theta_max 0.999
_diffrn_measurement_device 'three-circle diffractometer'
_diffrn_measurement_device_type 'Bruker SMART APEX2 area detector'
_diffrn_measurement_method '\w and \f scans'
_diffrn_radiation_monochromator 'mirror optics'
_diffrn_radiation_probe x-ray
_diffrn_radiation_type MoK\a
_diffrn_radiation_wavelength 0.71073
_diffrn_reflns_av_R_equivalents 0.0773
_diffrn_reflns_av_unetI/netI 0.0553
_diffrn_reflns_Laue_measured_fraction_full 0.999
_diffrn_reflns_Laue_measured_fraction_max 0.999
_diffrn_reflns_limit_h_max 19
_diffrn_reflns_limit_h_min -19
_diffrn_reflns_limit_k_max 29
_diffrn_reflns_limit_k_min -29
_diffrn_reflns_limit_l_max 14
_diffrn_reflns_limit_l_min -14
_diffrn_reflns_number 24715
_diffrn_reflns_point_group_measured_fraction_full 0.999
_diffrn_reflns_point_group_measured_fraction_max 0.999
_diffrn_reflns_theta_full 25.242
_diffrn_reflns_theta_max 25.999
_diffrn_reflns_theta_min 2.120
_diffrn_source 'microfocus sealed X-ray tube'
_diffrn_source_type 'Incoatec I\ms'
_exptl_absorpt_coefficient_mu 12.315
_exptl_absorpt_correction_T_max 0.7461
_exptl_absorpt_correction_T_min 0.3834
_exptl_absorpt_correction_type multi-scan
_exptl_absorpt_process_details
'SADABS-2016/2 (Bruker,2016/2) was used for absorption correction. wR2(int) was 0.1460 before and 0.0611 after correction. The Ratio of minimum to maximum transmission is 0.5139. The \l/2 correction factor is Not present.'
_exptl_crystal_colour red
_exptl_crystal_colour_primary red
_exptl_crystal_density_diffrn 2.124
_exptl_crystal_description block
_exptl_crystal_F_000 2460
_exptl_crystal_recrystallization_method 'Re-crystallisation from solvent: toluene, pentane'
_exptl_crystal_size_max 0.21
_exptl_crystal_size_mid 0.08
_exptl_crystal_size_min 0.06
_refine_diff_density_max 1.096
_refine_diff_density_min -1.645
_refine_diff_density_rms 0.202
_refine_ls_extinction_method none
_refine_ls_goodness_of_fit_ref 1.043
_refine_ls_hydrogen_treatment constr
_refine_ls_matrix_type full
_refine_ls_number_parameters 244
_refine_ls_number_reflns 4168
_refine_ls_number_restraints 164
_refine_ls_restrained_S_all 1.030
_refine_ls_R_factor_all 0.0637
_refine_ls_R_factor_gt 0.0391
_refine_ls_shift/su_max 0.000
_refine_ls_shift/su_mean 0.000
_refine_ls_structure_factor_coef Fsqd
_refine_ls_weighting_details 'w=1/[\s^2^(Fo^2^)+(0.0397P)^2^+29.6932P] where P=(Fo^2^+2Fc^2^)/3'
_refine_ls_weighting_scheme calc
_refine_ls_wR_factor_gt 0.0882
_refine_ls_wR_factor_ref 0.1025
_reflns_Friedel_coverage 0.000
_reflns_number_gt 3018
_reflns_number_total 4168
_reflns_threshold_expression 'I > 2\s(I)'
_cod_data_source_file d2sc06908c2.cif
_cod_data_source_block 1_sq
_cod_depositor_comments 'Adding full bibliography for 1568775--1568778.cif.'
_cod_original_cell_volume 4123.8(13)
_cod_database_code 1568775
_shelx_shelxl_version_number 2014/7
_shelx_space_group_comment
;
The symmetry employed for this shelxl refinement is uniquely defined
by the following loop, which should always be used as a source of
symmetry information in preference to the above space-group names.
They are only intended as comments.
;
_olex2_refinement_description
;
1. Fixed Uiso
 At 1.2 times of:
  All C(H) groups, All C(H,H) groups
 At 1.5 times of:
  All C(H,H,H) groups
2. Restrained distances
 C402-C403 \\sim C403-C404 \\sim C404-C405 \\sim C405-C406 \\sim C406-C407
\\sim C407-C402
 with sigma of 0.02
 C402-C406 \\sim C402-C404 \\sim C407-C405 \\sim C403-C407 \\sim C404-C406
\\sim C403-C405
 with sigma of 0.04
 C401-C407 \\sim C401-C403
 with sigma of 0.04
3. Restrained planarity
 C401, C402, C403, C404, C405, C406, C407
 with sigma of 0.1
4. Uiso/Uaniso restraints and constraints
Au2 \\sim Au3: within 2A with sigma of 0.01 and sigma for terminal atoms of 0.02
P21 \\sim P31: within 2A with sigma of 0.01 and sigma for terminal atoms of 0.02
C301: within 2A with sigma of 0.01 and sigma for terminal atoms of 0.02
C302: within 2A with sigma of 0.01 and sigma for terminal atoms of 0.02
C401 \\sim C402 \\sim C403 \\sim C404 \\sim C405 \\sim C406 \\sim C407: within
2A with sigma of 0.04 and sigma for terminal atoms of 0.08
C201 \\sim C303: within 2A with sigma of 0.01 and sigma for terminal atoms of
0.02
Uanis(C302) \\sim Ueq: with sigma of 0.01 and sigma for terminal atoms of 0.02
Uanis(C201) \\sim Ueq, Uanis(C303) \\sim Ueq: with sigma of 0.01 and sigma for
terminal atoms of 0.02
Uanis(C304) \\sim Ueq: with sigma of 0.01 and sigma for terminal atoms of 0.02
5. Rigid body (RIGU) restrains
 C401, C402, C403, C404, C405, C406, C407
 with sigma for 1-2 distances of 0.004 and sigma for 1-3 distances of 0.004
6. Others
 Fixed Sof: Au2(0.25) Au3(0.25) P21(0.25) P31(0.25) C201(0.5) H20A(0.5)
 H20B(0.5) C202(0.5) H20C(0.5) H20D(0.5) H20E(0.5) H30A(0.5) H30B(0.5)
 H30D(0.5) H30E(0.5) C303(0.5) H30F(0.5) H30G(0.5) C304(0.5) H30H(0.5)
 H30I(0.5) H30J(0.5) C401(0.5) H40A(0.5) H40B(0.5) H40C(0.5) C402(0.5)
 C403(0.5) H403(0.5) C404(0.5) H404(0.5) C405(0.5) H405(0.5) C406(0.5)
 H406(0.5) C407(0.5) H407(0.5)
7.a Secondary CH2 refined with riding coordinates:
 C101(H10A,H10B), C103(H10F,H10G), C105(H10K,H10L), C201(H20A,H20B), C301(H30A,
 H30B), C303(H30F,H30G)
7.b Me refined with riding coordinates:
 C302(H30C,H30D,H30E), C304(H30H,H30I,H30J), C401(H40A,H40B,H40C)
7.c Aromatic/amide H refined with riding coordinates:
 C403(H403), C404(H404), C405(H405), C406(H406), C407(H407)
7.d Idealised Me refined as rotating group:
 C102(H10C,H10D,H10E), C104(H10H,H10I,H10J), C106(H10M,H10N,H10O), C202(H20C,
 H20D,H20E)
;
_platon_squeeze_void_probe_radius 1.20
_olex2_submission_special_instructions 'No special instructions were received'

loop_
_space_group_symop_operation_xyz
'x, y, z'
'-x, y, -z'
'x+1/2, y+1/2, z'
'-x+1/2, y+1/2, -z'
'-x, -y, -z'
'x, -y, z'
'-x+1/2, -y+1/2, -z'
'x+1/2, -y+1/2, z'

loop_
_atom_site_label
_atom_site_type_symbol
_atom_site_fract_x
_atom_site_fract_y
_atom_site_fract_z
_atom_site_U_iso_or_equiv
_atom_site_adp_type
_atom_site_occupancy
_atom_site_site_symmetry_order
_atom_site_calc_flag
_atom_site_refinement_flags_posn
_atom_site_refinement_flags_adp
_atom_site_refinement_flags_occupancy
_atom_site_disorder_assembly
_atom_site_disorder_group
Au1 Au 0.58121(2) 0.59896(2) 0.58790(3) 0.03801(13) Uani 1 1 d . . . . .
Au2 Au 0.53117(10) 0.5000 0.43301(17) 0.0249(3) Uani 0.5 2 d S TU P A 2
Au3 Au 0.56185(11) 0.5000 0.41909(19) 0.0360(4) Uani 0.5 2 d S TU P A 1
Ga1 Ga 0.5000 0.68762(5) 0.5000 0.0347(3) Uani 1 2 d S T P A .
Ga2 Ga 0.63968(10) 0.5000 0.67270(16) 0.0482(4) Uani 1 2 d S T P A .
Cl11 Cl 0.45184(17) 0.74580(11) 0.6173(3) 0.0565(7) Uani 1 1 d . . . . .
Cl21 Cl 0.6453(3) 0.5000 0.8738(4) 0.0662(12) Uani 1 2 d S T P . .
Cl22 Cl 0.7842(2) 0.5000 0.6981(3) 0.0455(8) Uani 1 2 d S T P . .
P11 P 0.70592(15) 0.64807(10) 0.7082(2) 0.0366(5) Uani 1 1 d . . . . .
P21 P 0.6014(7) 0.5000 0.2812(13) 0.031(2) Uani 0.5 2 d S TU P A 2
P31 P 0.6347(7) 0.5000 0.2743(13) 0.035(2) Uani 0.5 2 d S TU P A 1
C101 C 0.7543(7) 0.6280(4) 0.8696(9) 0.049(2) Uani 1 1 d . . . . .
H10A H 0.7674 0.5872 0.8746 0.059 Uiso 1 1 calc R . . . .
H10B H 0.8104 0.6485 0.9050 0.059 Uiso 1 1 calc R . . . .
C102 C 0.6935(8) 0.6412(5) 0.9450(9) 0.065(3) Uani 1 1 d . . . . .
H10C H 0.6362 0.6237 0.9059 0.097 Uiso 1 1 calc GR . . . .
H10D H 0.6863 0.6820 0.9488 0.097 Uiso 1 1 calc GR . . . .
H10E H 0.7187 0.6262 1.0288 0.097 Uiso 1 1 calc GR . . . .
C103 C 0.6861(7) 0.7238(4) 0.7147(9) 0.046(2) Uani 1 1 d . . . . .
H10F H 0.6664 0.7385 0.6292 0.056 Uiso 1 1 calc R . . . .
H10G H 0.6374 0.7292 0.7497 0.056 Uiso 1 1 calc R . . . .
C104 C 0.7637(7) 0.7587(4) 0.7896(10) 0.059(3) Uani 1 1 d . . . . .
H10H H 0.8104 0.7570 0.7511 0.089 Uiso 1 1 calc GR . . . .
H10I H 0.7855 0.7438 0.8739 0.089 Uiso 1 1 calc GR . . . .
H10J H 0.7451 0.7979 0.7921 0.089 Uiso 1 1 calc GR . . . .
C105 C 0.7952(7) 0.6435(4) 0.6416(9) 0.051(3) Uani 1 1 d . . . . .
H10K H 0.8426 0.6696 0.6863 0.061 Uiso 1 1 calc R . . . .
H10L H 0.8194 0.6049 0.6532 0.061 Uiso 1 1 calc R . . . .
C106 C 0.7666(8) 0.6577(5) 0.5064(10) 0.072(4) Uani 1 1 d . . . . .
H10M H 0.7363 0.6253 0.4586 0.108 Uiso 1 1 calc GR . . . .
H10N H 0.8182 0.6670 0.4814 0.108 Uiso 1 1 calc GR . . . .
H10O H 0.7268 0.6901 0.4910 0.108 Uiso 1 1 calc GR . . . .
C201 C 0.5720(13) 0.4487(8) 0.1560(16) 0.039(4) Uani 0.5 1 d . U . A 2
H20A H 0.5088 0.4520 0.1094 0.047 Uiso 0.5 1 calc R . . A 2
H20B H 0.6060 0.4560 0.0984 0.047 Uiso 0.5 1 calc R . . A 2
C202 C 0.594(2) 0.3846(10) 0.215(2) 0.050(7) Uani 0.5 1 d . . . A 2
H20C H 0.5690 0.3568 0.1495 0.075 Uiso 0.5 1 calc GR . . A 2
H20D H 0.5673 0.3797 0.2808 0.075 Uiso 0.5 1 calc GR . . A 2
H20E H 0.6573 0.3794 0.2479 0.075 Uiso 0.5 1 calc GR . . A 2
C301 C 0.7336(16) 0.5000 0.3388(18) 0.110(8) Uani 1 2 d S TU P . .
H30A H 0.7491 0.4664 0.3925 0.132 Uiso 0.5 1 calc R . . A .
H30B H 0.7491 0.5336 0.3925 0.132 Uiso 0.5 1 calc R . . A .
C302 C 0.7897(18) 0.5000 0.250(2) 0.143(10) Uani 1 2 d S TU P A .
H30C H 0.8521 0.5000 0.2981 0.214 Uiso 1 2 calc RS T P . .
H30D H 0.7762 0.4663 0.1977 0.214 Uiso 0.5 1 calc R . . . .
H30E H 0.7762 0.5337 0.1977 0.214 Uiso 0.5 1 calc R . . . .
C303 C 0.6257(18) 0.4317(11) 0.200(2) 0.070(5) Uani 0.5 1 d . U . A 1
H30F H 0.6359 0.4387 0.1201 0.084 Uiso 0.5 1 calc R . . A 1
H30G H 0.6770 0.4099 0.2507 0.084 Uiso 0.5 1 calc R . . A 1
C304 C 0.5597(19) 0.3971(15) 0.176(3) 0.061(9) Uani 0.5 1 d . U . A 1
H30H H 0.5732 0.3634 0.1355 0.092 Uiso 0.5 1 calc R . . A 1
H30I H 0.5489 0.3864 0.2529 0.092 Uiso 0.5 1 calc R . . A 1
H30J H 0.5074 0.4155 0.1208 0.092 Uiso 0.5 1 calc R . . A 1
C401 C 1.040(2) 0.5595(13) 0.906(3) 0.129(11) Uani 0.5 1 d D U . B -1
H40A H 1.0324 0.5284 0.9584 0.194 Uiso 0.5 1 calc R . . B -1
H40B H 0.9977 0.5554 0.8231 0.194 Uiso 0.5 1 calc R . . B -1
H40C H 1.0997 0.5590 0.9009 0.194 Uiso 0.5 1 calc R . . B -1
C402 C 1.0244(19) 0.6126(9) 0.959(3) 0.086(8) Uani 0.5 1 d D U . B -1
C403 C 1.002(2) 0.6134(11) 1.067(3) 0.089(8) Uani 0.5 1 d D U . B -1
H403 H 0.9985 0.5792 1.1087 0.107 Uiso 0.5 1 calc R . . B -1
C404 C 0.985(3) 0.6638(15) 1.115(4) 0.081(7) Uani 0.5 1 d D U . B -1
H404 H 0.9669 0.6646 1.1865 0.097 Uiso 0.5 1 calc R . . B -1
C405 C 0.994(5) 0.7133(11) 1.057(5) 0.082(7) Uani 0.5 1 d D U . B -1
H405 H 0.9824 0.7482 1.0891 0.098 Uiso 0.5 1 calc R . . B -1
C406 C 1.020(5) 0.7126(9) 0.953(6) 0.088(9) Uani 0.5 1 d D U . B -1
H406 H 1.0302 0.7470 0.9169 0.106 Uiso 0.5 1 calc R . . B -1
C407 C 1.031(4) 0.6622(12) 0.900(4) 0.087(9) Uani 0.5 1 d D U . B -1
H407 H 1.0441 0.6616 0.8237 0.105 Uiso 0.5 1 calc R . . B -1

loop_
_atom_site_aniso_label
_atom_site_aniso_U_11
_atom_site_aniso_U_22
_atom_site_aniso_U_33
_atom_site_aniso_U_23
_atom_site_aniso_U_13
_atom_site_aniso_U_12
Au1 0.0343(2) 0.02613(19) 0.0420(2) -0.00166(15) -0.00486(15) -0.00130(15)
Au2 0.0269(9) 0.0253(5) 0.0218(6) 0.000 0.0065(6) 0.000
Au3 0.0375(11) 0.0489(7) 0.0231(6) 0.000 0.0117(7) 0.000
Ga1 0.0376(8) 0.0269(7) 0.0361(7) 0.000 0.0066(6) 0.000
Ga2 0.0334(8) 0.0277(7) 0.0651(10) 0.000 -0.0114(7) 0.000
Cl11 0.0555(15) 0.0532(16) 0.0580(16) -0.0180(12) 0.0138(13) 0.0099(12)
Cl21 0.077(3) 0.045(2) 0.101(3) 0.000 0.062(3) 0.000
Cl22 0.0418(18) 0.0427(19) 0.052(2) 0.000 0.0149(16) 0.000
P11 0.0366(13) 0.0328(13) 0.0344(12) -0.0018(10) 0.0024(10) -0.0076(10)
P21 0.038(7) 0.031(3) 0.034(4) 0.000 0.024(5) 0.000
P31 0.040(7) 0.045(4) 0.028(4) 0.000 0.021(5) 0.000
C101 0.053(6) 0.044(6) 0.041(6) -0.003(5) 0.002(5) -0.009(5)
C102 0.098(9) 0.054(7) 0.041(6) -0.008(5) 0.020(6) -0.015(6)
C103 0.059(6) 0.036(5) 0.040(5) -0.002(4) 0.009(5) -0.002(5)
C104 0.064(7) 0.044(6) 0.056(7) -0.004(5) -0.001(6) -0.009(5)
C105 0.054(6) 0.046(6) 0.054(6) 0.003(5) 0.018(5) -0.006(5)
C106 0.078(9) 0.091(10) 0.051(7) -0.003(6) 0.027(7) 0.002(7)
C201 0.038(7) 0.043(7) 0.029(7) -0.004(6) 0.000(6) 0.015(6)
C202 0.09(2) 0.028(12) 0.037(16) -0.004(10) 0.019(15) -0.001(13)
C301 0.14(2) 0.122(19) 0.054(12) 0.000 0.012(13) 0.000
C302 0.143(17) 0.171(18) 0.120(16) 0.000 0.050(14) 0.000
C303 0.075(8) 0.072(8) 0.059(8) -0.010(7) 0.016(7) 0.003(7)
C304 0.054(15) 0.083(18) 0.046(15) -0.010(13) 0.013(11) 0.006(13)
C401 0.14(3) 0.109(12) 0.13(2) -0.033(14) 0.038(19) -0.002(14)
C402 0.045(19) 0.102(10) 0.081(14) -0.026(12) -0.022(13) -0.001(11)
C403 0.054(19) 0.104(10) 0.082(14) -0.026(12) -0.019(13) -0.004(11)
C404 0.038(16) 0.103(11) 0.071(13) -0.029(13) -0.027(11) -0.008(12)
C405 0.043(18) 0.102(11) 0.072(12) -0.029(14) -0.025(11) -0.007(12)
C406 0.06(2) 0.102(10) 0.078(13) -0.027(14) -0.014(14) -0.003(13)
C407 0.06(2) 0.105(10) 0.072(13) -0.027(13) -0.020(14) 0.001(13)

loop_
_atom_type_symbol
_atom_type_description
_atom_type_scat_dispersion_real
_atom_type_scat_dispersion_imag
_atom_type_scat_source
C C 0.0033 0.0016 'International Tables Vol C Tables 4.2.6.8 and 6.1.1.4'
H H 0.0000 0.0000 'International Tables Vol C Tables 4.2.6.8 and 6.1.1.4'
Au Au -2.0133 8.8022 'International Tables Vol C Tables 4.2.6.8 and 6.1.1.4'
Cl Cl 0.1484 0.1585 'International Tables Vol C Tables 4.2.6.8 and 6.1.1.4'
Ga Ga 0.2307 1.6083 'International Tables Vol C Tables 4.2.6.8 and 6.1.1.4'
P P 0.1023 0.0942 'International Tables Vol C Tables 4.2.6.8 and 6.1.1.4'

loop_
_geom_angle_atom_site_label_1
_geom_angle_atom_site_label_2
_geom_angle_atom_site_label_3
_geom_angle
_geom_angle_site_symmetry_1
_geom_angle_site_symmetry_3
_geom_angle_publ_flag
Au1 Au1 Au2 62.39(3) 2_656 . ?
Au1 Au1 Au2 61.36(3) 2_656 5_666 ?
Au1 Au1 Au3 69.30(4) 2_656 . ?
Au1 Au1 Au3 58.90(4) 2_656 5_666 ?
Au2 Au1 Au2 41.58(6) . 5_666 ?
Au3 Au1 Au3 59.15(5) . 5_666 ?
Ga1 Au1 Au1 56.909(18) . 2_656 ?
Ga1 Au1 Au2 115.26(4) . . ?
Ga1 Au1 Au2 114.30(3) . 5_666 ?
Ga1 Au1 Au3 108.71(3) . 5_666 ?
Ga1 Au1 Au3 117.75(4) . . ?
Ga1 Au1 Ga2 170.54(4) . . ?
Ga2 Au1 Au1 114.87(3) . 2_656 ?
Ga2 Au1 Au2 59.49(5) . . ?
Ga2 Au1 Au2 56.34(4) . 5_666 ?
Ga2 Au1 Au3 61.83(4) . 5_666 ?
Ga2 Au1 Au3 58.77(5) . . ?
P11 Au1 Au1 149.97(6) . 2_656 ?
P11 Au1 Au2 141.34(7) . . ?
P11 Au1 Au2 146.76(7) . 5_666 ?
P11 Au1 Au3 146.53(7) . 5_666 ?
P11 Au1 Au3 131.57(7) . . ?
P11 Au1 Ga1 93.26(6) . . ?
P11 Au1 Ga2 95.15(7) . . ?
Au1 Au2 Au1 56.239(18) 6_565 5_666 ?
Au1 Au2 Au1 56.240(18) . 2_656 ?
Au1 Au2 Au1 138.42(5) 6_565 2_656 ?
Au1 Au2 Au1 108.44(6) . 6_565 ?
Au1 Au2 Au1 106.93(5) 5_666 2_656 ?
Au1 Au2 Au1 138.42(5) . 5_666 ?
Au2 Au2 Au1 69.93(6) 5_666 . ?
Au2 Au2 Au1 69.93(6) 5_666 6_565 ?
Au2 Au2 Au1 68.48(4) 5_666 5_666 ?
Au2 Au2 Au1 68.48(4) 5_666 2_656 ?
Au2 Au2 Ga2 64.42(10) 5_666 . ?
Au2 Au2 Ga2 70.32(9) 5_666 5_666 ?
Au2 Au2 P21 179.9(3) 5_666 . ?
Ga2 Au2 Au1 55.60(3) 5_666 2_656 ?
Ga2 Au2 Au1 54.89(3) . . ?
Ga2 Au2 Au1 105.34(5) . 2_656 ?
Ga2 Au2 Au1 105.34(5) . 5_666 ?
Ga2 Au2 Au1 109.28(4) 5_666 . ?
Ga2 Au2 Au1 109.28(4) 5_666 6_565 ?
Ga2 Au2 Au1 55.60(3) 5_666 5_666 ?
Ga2 Au2 Au1 54.89(3) . 6_565 ?
Ga2 Au2 Ga2 134.74(6) 5_666 . ?
P21 Au2 Au1 110.13(17) . 6_565 ?
P21 Au2 Au1 110.13(17) . . ?
P21 Au2 Au1 111.46(16) . 5_666 ?
P21 Au2 Au1 111.46(16) . 2_656 ?
P21 Au2 Ga2 109.6(3) . 5_666 ?
P21 Au2 Ga2 115.7(3) . . ?
Au1 Au3 Au1 51.800(18) 6_565 5_666 ?
Au1 Au3 Au1 120.85(5) . 5_666 ?
Au1 Au3 Au1 51.801(18) . 2_656 ?
Au1 Au3 Au1 92.03(4) 5_666 2_656 ?
Au1 Au3 Au1 120.85(5) 6_565 2_656 ?
Au1 Au3 Au1 103.64(6) . 6_565 ?
Au1 Au3 Au3 64.88(4) 6_565 5_666 ?
Au1 Au3 Au3 64.88(4) . 5_666 ?
Au1 Au3 Ga2 96.10(4) 6_565 5_666 ?
Au1 Au3 Ga2 96.10(4) . 5_666 ?
Au3 Au3 Au1 55.97(3) 5_666 5_666 ?
Au3 Au3 Au1 55.97(3) 5_666 2_656 ?
Ga2 Au3 Au1 48.37(2) 5_666 2_656 ?
Ga2 Au3 Au1 48.37(2) 5_666 5_666 ?
Ga2 Au3 Au1 53.59(3) . 6_565 ?
Ga2 Au3 Au1 53.59(3) . . ?
Ga2 Au3 Au1 96.33(5) . 5_666 ?
Ga2 Au3 Au1 96.33(5) . 2_656 ?
Ga2 Au3 Au3 62.83(8) . 5_666 ?
Ga2 Au3 Au3 53.27(7) 5_666 5_666 ?
Ga2 Au3 Ga2 116.10(6) . 5_666 ?
P31 Au3 Au1 119.13(14) . 6_565 ?
P31 Au3 Au1 119.48(19) . 2_656 ?
P31 Au3 Au1 119.48(19) . 5_666 ?
P31 Au3 Au1 119.13(15) . . ?
P31 Au3 Au3 171.4(3) . 5_666 ?
P31 Au3 Ga2 118.2(3) . 5_666 ?
P31 Au3 Ga2 125.7(3) . . ?
Au1 Ga1 Au1 66.18(4) 2_656 . ?
Cl11 Ga1 Au1 121.80(7) 2_656 . ?
Cl11 Ga1 Au1 121.06(8) . . ?
Cl11 Ga1 Au1 121.06(8) 2_656 2_656 ?
Cl11 Ga1 Au1 121.80(7) . 2_656 ?
Cl11 Ga1 Cl11 103.01(16) . 2_656 ?
Au1 Ga2 Au1 129.20(6) . 6_565 ?
Au1 Ga2 Au2 65.63(3) 6_565 . ?
Au1 Ga2 Au2 68.06(3) 6_565 5_666 ?
Au1 Ga2 Au2 68.06(3) . 5_666 ?
Au1 Ga2 Au2 65.63(3) . . ?
Au1 Ga2 Au3 69.80(3) 6_565 5_666 ?
Au1 Ga2 Au3 67.64(3) 6_565 . ?
Au1 Ga2 Au3 67.64(3) . . ?
Au1 Ga2 Au3 69.80(3) . 5_666 ?
Au2 Ga2 Au2 45.26(6) 5_666 . ?
Au3 Ga2 Au3 63.90(6) . 5_666 ?
Cl21 Ga2 Au1 105.75(6) . 6_565 ?
Cl21 Ga2 Au1 105.75(6) . . ?
Cl21 Ga2 Au2 145.09(13) . . ?
Cl21 Ga2 Au2 99.84(13) . 5_666 ?
Cl21 Ga2 Au3 92.89(13) . 5_666 ?
Cl21 Ga2 Au3 156.79(13) . . ?
Cl22 Ga2 Au1 106.61(5) . 6_565 ?
Cl22 Ga2 Au1 106.61(5) . . ?
Cl22 Ga2 Au2 161.22(13) . 5_666 ?
Cl22 Ga2 Au2 115.96(12) . . ?
Cl22 Ga2 Au3 168.17(12) . 5_666 ?
Cl22 Ga2 Au3 104.27(11) . . ?
Cl22 Ga2 Cl21 98.94(15) . . ?
C101 P11 Au1 118.4(3) . . ?
C101 P11 C103 103.9(4) . . ?
C103 P11 Au1 112.6(3) . . ?
C105 P11 Au1 111.4(3) . . ?
C105 P11 C101 105.2(5) . . ?
C105 P11 C103 104.1(5) . . ?
C201 P21 Au2 120.7(7) . . ?
C201 P21 Au2 120.7(7) 6_565 . ?
C201 P21 C201 84.0(13) . 6_565 ?
C301 P31 Au3 109.8(10) . . ?
C301 P31 C303 98.3(10) . . ?
C301 P31 C303 98.3(10) . 6_565 ?
C303 P31 Au3 110.4(9) . . ?
C303 P31 Au3 110.4(9) 6_565 . ?
C303 P31 C303 126.9(19) . 6_565 ?
C102 C101 P11 111.7(7) . . ?
C104 C103 P11 116.0(7) . . ?
C106 C105 P11 112.7(8) . . ?
C202 C201 P21 109.3(14) . . ?
P31 C301 C302 114.4(17) . . ?
C304 C303 P31 127(2) . . ?
C403 C402 C401 120.4(19) . . ?
C407 C402 C401 119.1(18) . . ?
C407 C402 C403 120.4(17) . . ?
C404 C403 C402 119.8(17) . . ?
C403 C404 C405 119.5(15) . . ?
C406 C405 C404 120.6(17) . . ?
C405 C406 C407 120.3(17) . . ?
C406 C407 C402 119.1(15) . . ?

loop_
_geom_bond_atom_site_label_1
_geom_bond_atom_site_label_2
_geom_bond_distance
_geom_bond_site_symmetry_2
_geom_bond_publ_flag
Au1 Au1 2.7461(7) 2_656 ?
Au1 Au2 2.9271(9) 5_666 ?
Au1 Au2 2.8991(12) . ?
Au1 Au3 3.2689(11) 5_666 ?
Au1 Au3 2.9920(13) . ?
Au1 Ga1 2.5150(11) . ?
Au1 Ga2 2.6036(7) . ?
Au1 P11 2.352(2) . ?
Au2 Au1 2.9271(9) 2_656 ?
Au2 Au1 2.8991(12) 6_565 ?
Au2 Au1 2.9271(9) 5_666 ?
Au2 Au2 2.068(3) 5_666 ?
Au2 Ga2 2.742(2) . ?
Au2 Ga2 2.627(2) 5_666 ?
Au2 P21 2.339(10) . ?
Au3 Au1 2.9920(13) 6_565 ?
Au3 Au1 3.2689(11) 5_666 ?
Au3 Au1 3.2689(11) 2_656 ?
Au3 Au3 3.100(3) 5_666 ?
Au3 Ga2 2.766(3) . ?
Au3 Ga2 3.071(2) 5_666 ?
Au3 P31 2.298(10) . ?
Ga1 Au1 2.5149(11) 2_656 ?
Ga1 Cl11 2.222(3) . ?
Ga1 Cl11 2.222(3) 2_656 ?
Ga2 Au1 2.6037(7) 6_565 ?
Ga2 Au2 2.627(2) 5_666 ?
Ga2 Au3 3.071(2) 5_666 ?
Ga2 Cl21 2.263(5) . ?
Ga2 Cl22 2.244(4) . ?
P11 C101 1.822(10) . ?
P11 C103 1.833(9) . ?
P11 C105 1.819(10) . ?
P21 C201 1.82(2) . ?
P21 C201 1.82(2) 6_565 ?
P31 C301 1.53(3) . ?
P31 C303 1.81(3) 6_565 ?
P31 C303 1.81(3) . ?
C101 C102 1.519(15) . ?
C103 C104 1.517(13) . ?
C105 C106 1.502(14) . ?
C201 C202 1.65(3) . ?
C301 C302 1.55(3) . ?
C303 C304 1.30(4) . ?
C401 C402 1.45(4) . ?
C402 C403 1.385(15) . ?
C402 C407 1.381(15) . ?
C403 C404 1.375(15) . ?
C404 C405 1.377(15) . ?
C405 C406 1.373(14) . ?
C406 C407 1.377(15) . ?

loop_
_platon_squeeze_void_nr
_platon_squeeze_void_average_x
_platon_squeeze_void_average_y
_platon_squeeze_void_average_z
_platon_squeeze_void_volume
_platon_squeeze_void_count_electrons
_platon_squeeze_void_content
1 0.500 0.000 0.500 207 96 ' '
2 1.000 0.500 0.500 207 96 ' '
